data_1541753
loop_
_publ_author_name
'Wischert, W.'
'Schittenhelm, H.J.'
'Kemmler-Sack, S.'

_publ_section_title
;
 Strukturbestimmungen an H-Ba2 Lu2/3 ()1/3 W O6 - eine neue rhomboedrische
 Stapelvariante mit 18 Schichten
;
_journal_name_full 'Zeitschrift fuer Anorganische und Allgemeine Chemie'
_journal_page_first 119
_journal_page_last 125
_journal_volume 448
_journal_year 1979
_chemical_formula_sum 'Ba2 Lu0.667 O6 W'
_chemical_name_systematic 'Ba2 Lu.667 W O6'
_space_group_IT_number 166
_symmetry_space_group_name_Hall '-R 3 2"'
_symmetry_space_group_name_H-M 'R -3 m :H'
_cell_angle_alpha 90
_cell_angle_beta 90
_cell_angle_gamma 120
_cell_formula_units_Z 9
_cell_length_a 5.849
_cell_length_b 5.849
_cell_length_c 42.565
_cell_volume 1261.091
_citation_journal_id_ASTM ZAACAB
_cod_data_source_file Wischert_ZAACAB_1979_1584.cif
_cod_data_source_block Ba2Lu0.667O6W1
_cod_original_formula_sum 'Ba2 Lu0.667 O6 W1'
_cod_database_code 1541753

loop_
_symmetry_equiv_pos_as_xyz
x,y,z
-y,x-y,z
-x+y,-x,z
y,x,-z
-x,-x+y,-z
x-y,-y,-z
-x,-y,-z
y,-x+y,-z
x-y,x,-z
-y,-x,z
x,x-y,z
-x+y,y,z
x+2/3,y+1/3,z+1/3
-y+2/3,x-y+1/3,z+1/3
-x+y+2/3,-x+1/3,z+1/3
y+2/3,x+1/3,-z+1/3
-x+2/3,-x+y+1/3,-z+1/3
x-y+2/3,-y+1/3,-z+1/3
-x+2/3,-y+1/3,-z+1/3
y+2/3,-x+y+1/3,-z+1/3
x-y+2/3,x+1/3,-z+1/3
-y+2/3,-x+1/3,z+1/3
x+2/3,x-y+1/3,z+1/3
-x+y+2/3,y+1/3,z+1/3
x+1/3,y+2/3,z+2/3
-y+1/3,x-y+2/3,z+2/3
-x+y+1/3,-x+2/3,z+2/3
y+1/3,x+2/3,-z+2/3
-x+1/3,-x+y+2/3,-z+2/3
x-y+1/3,-y+2/3,-z+2/3
-x+1/3,-y+2/3,-z+2/3
y+1/3,-x+y+2/3,-z+2/3
x-y+1/3,x+2/3,-z+2/3
-y+1/3,-x+2/3,z+2/3
x+1/3,x-y+2/3,z+2/3
-x+y+1/3,y+2/3,z+2/3

loop_
_atom_site_label
_atom_site_type_symbol
_atom_site_fract_x
_atom_site_fract_y
_atom_site_fract_z
_atom_site_occupancy
_atom_site_U_iso_or_equiv
O1 O-2 0.167 -0.167 0.139 1 0.0
Lu1 Lu+3 0 0 0.277 1 0.0
W1 W+6 0 0 0 1 0.0
Ba2 Ba+2 0 0 0.184 1 0.0
W2 W+6 0 0 0.453 1 0.0
O3 O-2 0.167 -0.167 0.694 1 0.0
O2 O-2 0.167 -0.167 0.25 1 0.0
Ba3 Ba+2 0 0 0.363 1 0.0
Ba1 Ba+2 0 0 0.085 1 0.0
